data_4022809
loop_
_publ_author_name
'Evgeny A. Katayev'
'Nikolay V. Boev'
'Victor N. Khrustalev'
'Yuri A. Ustynyuk'
'I. G. Tananaev'
'Jonathan L. Sessler'

_publ_section_title
;
 Bipyrrole- and Dipyrromethane-Based Amido-imine Hybrid
 Macrocycles. New Receptors for Oxoanions
;
_journal_name_full 'Journal of Organic Chemistry'
_journal_page_first 2886
_journal_page_last 2896
_journal_paper_doi 10.1021/jo0624849
_journal_volume 72
_journal_year 2007
_chemical_formula_moiety 'C65 H66 N8 O2, 3(C2 H6 O S), 1.5(C H Cl3)'
_chemical_formula_sum 'C72.5 H85.5 Cl4.5 N8 O5 S3'
_chemical_formula_weight 1404.69
_chemical_name_systematic
; 
 ? 
;
_space_group_IT_number 2
_symmetry_cell_setting triclinic
_symmetry_space_group_name_Hall '-P 1'
_symmetry_space_group_name_H-M 'P -1'
_atom_sites_solution_hydrogens mixed
_atom_sites_solution_primary direct
_atom_sites_solution_secondary difmap
_audit_creation_method SHELXL-97
_cell_angle_alpha 89.975(5)
_cell_angle_beta 76.025(5)
_cell_angle_gamma 88.303(5)
_cell_formula_units_Z 2
_cell_length_a 14.1044(19)
_cell_length_b 14.891(2)
_cell_length_c 18.791(3)
_cell_measurement_reflns_used 4590
_cell_measurement_temperature 120(2)
_cell_measurement_theta_max 23.5
_cell_measurement_theta_min 2.4
_cell_volume 3828.1(10)
_computing_cell_refinement 'SAINTPlus (Bruker, 1998a)'
_computing_data_collection 'SMART (Bruker, 1998b)'
_computing_data_reduction 'SAINTPlus (Bruker, 1998a)'
_computing_molecular_graphics 'SHELXTL, v. 5.10 (Sheldrick, 1998b)'
_computing_publication_material 'SHELXTL, v. 5.10 (Sheldrick, 1998b)'
_computing_structure_refinement 'SHELXTL, v. 5.10 (Sheldrick, 1998b)'
_computing_structure_solution 'SHELXTL, v. 5.10 (Sheldrick, 1998b)'
_diffrn_ambient_temperature 120(2)
_diffrn_measured_fraction_theta_full 0.975
_diffrn_measured_fraction_theta_max 0.975
_diffrn_measurement_device_type 'Bruker SMART 1000 CCD area detector'
_diffrn_measurement_method 'phi and omega scans'
_diffrn_radiation_monochromator graphite
_diffrn_radiation_source 'normal-focus sealed tube'
_diffrn_radiation_type MoK\a
_diffrn_radiation_wavelength 0.71073
_diffrn_reflns_av_R_equivalents 0.0559
_diffrn_reflns_av_sigmaI/netI 0.0991
_diffrn_reflns_limit_h_max 17
_diffrn_reflns_limit_h_min -17
_diffrn_reflns_limit_k_max 18
_diffrn_reflns_limit_k_min -18
_diffrn_reflns_limit_l_max 23
_diffrn_reflns_limit_l_min -23
_diffrn_reflns_number 33124
_diffrn_reflns_theta_full 26.06
_diffrn_reflns_theta_max 26.06
_diffrn_reflns_theta_min 2.05
_exptl_absorpt_coefficient_mu 0.306
_exptl_absorpt_correction_T_max 0.958
_exptl_absorpt_correction_T_min 0.942
_exptl_absorpt_correction_type multi-scan
_exptl_absorpt_process_details 'SADABS (Sheldrick, 1998a)'
_exptl_crystal_colour light-yellow
_exptl_crystal_density_diffrn 1.219
_exptl_crystal_density_method 'not measured'
_exptl_crystal_description prism
_exptl_crystal_F_000 1482
_exptl_crystal_size_max 0.20
_exptl_crystal_size_mid 0.20
_exptl_crystal_size_min 0.15
_refine_diff_density_max 1.069
_refine_diff_density_min -0.913
_refine_diff_density_rms 0.096
_refine_ls_extinction_method none
_refine_ls_goodness_of_fit_ref 1.003
_refine_ls_hydrogen_treatment constr
_refine_ls_matrix_type full
_refine_ls_number_parameters 946
_refine_ls_number_reflns 14790
_refine_ls_number_restraints 34
_refine_ls_restrained_S_all 1.017
_refine_ls_R_factor_all 0.1858
_refine_ls_R_factor_gt 0.0973
_refine_ls_shift/su_max 0.000
_refine_ls_shift/su_mean 0.000
_refine_ls_structure_factor_coef Fsqd
_refine_ls_weighting_details 'calc w=1/[\s^2^(Fo^2^)+(0.0400P)^2^+16.0000P] where P=(Fo^2^+2Fc^2^)/3'
_refine_ls_weighting_scheme calc
_refine_ls_wR_factor_gt 0.2073
_refine_ls_wR_factor_ref 0.2399
_reflns_number_gt 7689
_reflns_number_total 14790
_reflns_threshold_expression I>2\s(I)
_cod_data_source_file jo0624849si20061204_055603.cif
_cod_data_source_block DpDp-DMSO
_cod_depositor_comments
;
The following automatic conversions were performed:
'_symmetry_cell_setting' value 'Triclinic' changed to 'triclinic'
according to '/home/saulius/struct/CIF-dictionaries/cif_core.dic'
dictionary named 'cif_core.dic' version 2.4.1 from
2010-06-29.

'_exptl_absorpt_correction_type' value 'Multi-scan' changed
to 'multi-scan' according to
'/home/saulius/struct/CIF-dictionaries/cif_core.dic' dictionary named
'cif_core.dic' version 2.4.1 from 2010-06-29.

Automatic conversion script
Id: cif_fix_enum 1527 2010-12-29 10:47:43Z saulius 
;
_cod_original_formula_sum 'C72.50 H85.50 Cl4.50 N8 O5 S3'
_cod_database_code 4022809

loop_
_symmetry_equiv_pos_as_xyz
'x, y, z'
'-x, -y, -z'

loop_
_atom_site_label
_atom_site_type_symbol
_atom_site_fract_x
_atom_site_fract_y
_atom_site_fract_z
_atom_site_U_iso_or_equiv
_atom_site_adp_type
_atom_site_occupancy
_atom_site_symmetry_multiplicity
_atom_site_calc_flag
_atom_site_refinement_flags
_atom_site_disorder_assembly
_atom_site_disorder_group
O1 O 0.0898(2) 0.4357(3) 0.2718(2) 0.0440(9) Uani 1 1 d . . .
O2 O 0.5763(3) 0.1695(3) 0.5283(2) 0.0531(10) Uani 1 1 d . . .
N1 N 0.3336(3) 0.4452(3) 0.3019(2) 0.0309(9) Uani 1 1 d . . .
H1N H 0.3747 0.3956 0.2772 0.037 Uiso 1 1 d R . .
N2 N 0.2304(3) 0.3690(3) 0.2024(2) 0.0320(9) Uani 1 1 d . . .
H2N H 0.2913 0.3790 0.1913 0.038 Uiso 1 1 d R . .
N3 N 0.3605(3) 0.3258(3) 0.0799(2) 0.0311(9) Uani 1 1 d . . .
N4 N 0.5566(3) 0.3589(3) 0.0752(2) 0.0293(9) Uani 1 1 d . . .
H4N H 0.5224 0.3414 0.1173 0.035 Uiso 1 1 d R . .
N5 N 0.7741(3) 0.2608(3) 0.1836(2) 0.0299(9) Uani 1 1 d . . .
H5N H 0.7492 0.2951 0.2345 0.036 Uiso 1 1 d R . .
N6 N 0.8125(3) 0.1680(3) 0.3014(2) 0.0372(10) Uani 1 1 d . . .
N7 N 0.6862(3) 0.2112(3) 0.4261(2) 0.0378(10) Uani 1 1 d . . .
H7N H 0.6981 0.2415 0.3840 0.045 Uiso 1 1 d R . .
N8 N 0.5458(3) 0.3460(3) 0.4031(2) 0.0321(9) Uani 1 1 d . . .
H8N H 0.6135 0.3657 0.3846 0.039 Uiso 1 1 d R . .
C1 C 0.3684(3) 0.5045(3) 0.3453(2) 0.0305(10) Uani 1 1 d . . .
C2 C 0.2959(3) 0.5708(4) 0.3698(3) 0.0362(12) Uani 1 1 d . . .
C3 C 0.2138(3) 0.5476(3) 0.3425(3) 0.0342(11) Uani 1 1 d . . .
C4 C 0.2389(3) 0.4697(3) 0.3004(3) 0.0317(11) Uani 1 1 d . . .
C5 C 0.1805(3) 0.4245(3) 0.2585(3) 0.0338(11) Uani 1 1 d . . .
C6 C 0.1944(3) 0.3260(3) 0.1482(3) 0.0314(10) Uani 1 1 d . . .
C7 C 0.2634(3) 0.3044(3) 0.0824(3) 0.0293(10) Uani 1 1 d . . .
C8 C 0.2342(4) 0.2602(3) 0.0274(3) 0.0349(11) Uani 1 1 d . . .
H8A H 0.2811 0.2433 -0.0163 0.042 Uiso 1 1 calc R . .
C9 C 0.1367(4) 0.2401(3) 0.0351(3) 0.0379(12) Uani 1 1 d . . .
H9A H 0.1169 0.2104 -0.0034 0.045 Uiso 1 1 calc R . .
C10 C 0.0688(4) 0.2635(3) 0.0989(3) 0.0388(12) Uani 1 1 d . . .
H10A H 0.0021 0.2498 0.1039 0.047 Uiso 1 1 calc R . .
C11 C 0.0957(3) 0.3064(3) 0.1555(3) 0.0364(12) Uani 1 1 d . . .
H11A H 0.0481 0.3225 0.1990 0.044 Uiso 1 1 calc R . .
C12 C 0.4170(3) 0.3534(3) 0.0204(3) 0.0303(10) Uani 1 1 d . . .
H12A H 0.3916 0.3615 -0.0217 0.036 Uiso 1 1 calc R . .
C13 C 0.5164(3) 0.3721(3) 0.0155(2) 0.0295(10) Uani 1 1 d . . .
C14 C 0.5880(3) 0.4068(3) -0.04148(18) 0.0301(10) Uani 1 1 d D B .
C15 C 0.6722(3) 0.4195(3) -0.0129(3) 0.0294(10) Uani 1 1 d . . .
C16 C 0.6504(3) 0.3876(3) 0.0587(2) 0.0276(10) Uani 1 1 d . . .
C17 C 0.7085(3) 0.3790(3) 0.1163(2) 0.0283(10) Uani 1 1 d . . .
H17A H 0.6592 0.3849 0.1643 0.034 Uiso 1 1 calc R . .
C18 C 0.7582(3) 0.2880(3) 0.1180(3) 0.0288(10) Uani 1 1 d . . .
C19 C 0.7956(3) 0.2211(3) 0.0667(3) 0.0301(10) Uani 1 1 d . . .
C20 C 0.8355(3) 0.1501(2) 0.1015(3) 0.0346(11) Uani 1 1 d D . .
C21 C 0.8223(3) 0.1780(3) 0.1758(3) 0.0318(11) Uani 1 1 d . . .
C22 C 0.8425(3) 0.1338(3) 0.2373(3) 0.0360(11) Uani 1 1 d . . .
H22A H 0.8785 0.0783 0.2309 0.043 Uiso 1 1 calc R . .
C23 C 0.8295(4) 0.1257(4) 0.3647(3) 0.0391(12) Uani 1 1 d . . .
C24 C 0.7639(4) 0.1513(4) 0.4310(3) 0.0400(12) Uani 1 1 d . . .
C25 C 0.7777(4) 0.1182(4) 0.4969(3) 0.0476(14) Uani 1 1 d . . .
H25A H 0.7351 0.1373 0.5419 0.057 Uiso 1 1 calc R . .
C26 C 0.8539(5) 0.0570(5) 0.4968(3) 0.0569(16) Uani 1 1 d . . .
H26A H 0.8619 0.0331 0.5419 0.068 Uiso 1 1 calc R . .
C27 C 0.9177(5) 0.0307(5) 0.4324(4) 0.0620(18) Uani 1 1 d . . .
H27A H 0.9695 -0.0114 0.4329 0.074 Uiso 1 1 calc R . .
C28 C 0.9060(4) 0.0663(4) 0.3660(3) 0.0515(15) Uani 1 1 d . . .
H28A H 0.9510 0.0494 0.3214 0.062 Uiso 1 1 calc R . .
C29 C 0.5968(4) 0.2155(4) 0.4730(3) 0.0383(12) Uani 1 1 d . . .
C30 C 0.5243(4) 0.2798(3) 0.4551(3) 0.0340(11) Uani 1 1 d . . .
C31 C 0.4253(4) 0.2892(3) 0.4900(3) 0.0360(11) Uani 1 1 d . . .
C32 C 0.3877(3) 0.3633(4) 0.4576(3) 0.0374(12) Uani 1 1 d . . .
C33 C 0.4637(3) 0.3980(3) 0.4046(2) 0.0305(10) Uani 1 1 d . . .
C34 C 0.4683(3) 0.4842(4) 0.3605(3) 0.0336(11) Uani 1 1 d . . .
C35 C 0.2962(4) 0.6528(4) 0.4166(3) 0.0484(14) Uani 1 1 d . . .
H35A H 0.2334 0.6857 0.4237 0.073 Uiso 1 1 calc R . .
H35B H 0.3491 0.6917 0.3922 0.073 Uiso 1 1 calc R . .
H35C H 0.3065 0.6345 0.4643 0.073 Uiso 1 1 calc R . .
C36 C 0.1190(3) 0.5996(4) 0.3604(3) 0.0363(11) Uani 1 1 d . . .
C37 C 0.0574(4) 0.5929(4) 0.4292(3) 0.0460(14) Uani 1 1 d . . .
H37A H 0.0742 0.5518 0.4632 0.055 Uiso 1 1 calc R . .
C38 C -0.0274(4) 0.6438(5) 0.4501(3) 0.0562(16) Uani 1 1 d . . .
H38A H -0.0693 0.6370 0.4975 0.067 Uiso 1 1 calc R . .
C39 C -0.0510(4) 0.7044(4) 0.4020(4) 0.0573(17) Uani 1 1 d . . .
H39A H -0.1087 0.7411 0.4166 0.069 Uiso 1 1 calc R . .
C40 C 0.0066(5) 0.7124(5) 0.3343(5) 0.075(2) Uani 1 1 d . . .
H40A H -0.0105 0.7545 0.3011 0.090 Uiso 1 1 calc R . .
C41 C 0.0922(4) 0.6587(5) 0.3123(4) 0.0622(18) Uani 1 1 d . . .
H41A H 0.1318 0.6633 0.2639 0.075 Uiso 1 1 calc R . .
C42 C 0.5767(4) 0.4319(3) -0.1168(2) 0.0388(12) Uani 1 1 d D . .
H42A H 0.6086 0.4893 -0.1323 0.047 Uiso 0.50 1 calc PR A 1
H42B H 0.5065 0.4390 -0.1165 0.047 Uiso 0.50 1 calc PR A 1
H42C H 0.6269 0.4726 -0.1383 0.047 Uiso 0.50 1 d PR A 2
H42D H 0.5151 0.4634 -0.1120 0.047 Uiso 0.50 1 d PR A 2
C43 C 0.6247(6) 0.3563(5) -0.1696(2) 0.051(4) Uani 0.50 1 d PD B 1
H43A H 0.6890 0.3381 -0.1607 0.061 Uiso 0.50 1 calc PR B 1
H43B H 0.6347 0.3762 -0.2210 0.061 Uiso 0.50 1 calc PR B 1
C44 C 0.5551(10) 0.2779(5) -0.1547(8) 0.073(4) Uani 0.50 1 d PD B 1
H44A H 0.5841 0.2267 -0.1861 0.110 Uiso 0.50 1 calc PR B 1
H44B H 0.4928 0.2962 -0.1655 0.110 Uiso 0.50 1 calc PR B 1
H44C H 0.5439 0.2605 -0.1031 0.110 Uiso 0.50 1 calc PR B 1
C43' C 0.5655(7) 0.3460(4) -0.1573(3) 0.068(5) Uani 0.50 1 d PD B 2
H43C H 0.5399 0.3602 -0.2008 0.081 Uiso 0.50 1 calc PR B 2
H43D H 0.5192 0.3062 -0.1248 0.081 Uiso 0.50 1 calc PR B 2
C44' C 0.6658(10) 0.3000(7) -0.1807(8) 0.077(4) Uani 0.50 1 d PD B 2
H44D H 0.6642 0.2520 -0.2161 0.116 Uiso 0.50 1 calc PR B 2
H44E H 0.6840 0.2743 -0.1377 0.116 Uiso 0.50 1 calc PR B 2
H44F H 0.7140 0.3440 -0.2035 0.116 Uiso 0.50 1 calc PR B 2
C45 C 0.7674(3) 0.4558(4) -0.0543(3) 0.0394(12) Uani 1 1 d . . .
H45A H 0.8129 0.4569 -0.0223 0.059 Uiso 1 1 calc R . .
H45B H 0.7566 0.5169 -0.0707 0.059 Uiso 1 1 calc R . .
H45C H 0.7950 0.4173 -0.0970 0.059 Uiso 1 1 calc R . .
C46 C 0.7772(3) 0.4578(3) 0.1143(2) 0.0300(10) Uani 1 1 d . . .
C47 C 0.8788(3) 0.4457(4) 0.1000(3) 0.0381(12) Uani 1 1 d . . .
H47A H 0.9076 0.3872 0.0892 0.046 Uiso 1 1 calc R . .
C48 C 0.9375(4) 0.5177(4) 0.1014(3) 0.0419(13) Uani 1 1 d . . .
H48A H 1.0062 0.5078 0.0918 0.050 Uiso 1 1 calc R . .
C49 C 0.8989(4) 0.6040(4) 0.1163(3) 0.0417(13) Uani 1 1 d . . .
C50 C 0.7976(4) 0.6163(4) 0.1305(3) 0.0386(12) Uani 1 1 d . . .
H50A H 0.7688 0.6747 0.1412 0.046 Uiso 1 1 calc R . .
C51 C 0.7385(4) 0.5436(3) 0.1290(3) 0.0341(11) Uani 1 1 d . . .
H51A H 0.6697 0.5533 0.1385 0.041 Uiso 1 1 calc R . .
C52 C 0.9650(5) 0.6820(4) 0.1197(4) 0.0598(17) Uani 1 1 d . . .
H52A H 1.0333 0.6603 0.1079 0.090 Uiso 1 1 calc R . .
H52B H 0.9481 0.7081 0.1692 0.090 Uiso 1 1 calc R . .
H52C H 0.9562 0.7279 0.0843 0.090 Uiso 1 1 calc R . .
C53 C 0.7921(4) 0.2175(4) -0.0134(3) 0.0449(13) Uani 1 1 d . . .
H53A H 0.7612 0.2730 -0.0261 0.067 Uiso 1 1 calc R . .
H53B H 0.7541 0.1661 -0.0215 0.067 Uiso 1 1 calc R . .
H53C H 0.8587 0.2110 -0.0443 0.067 Uiso 1 1 calc R . .
C54 C 0.8930(3) 0.0668(2) 0.0689(3) 0.0483(14) Uani 1 1 d D . .
H54A H 0.9289 0.0407 0.1036 0.058 Uiso 1 1 calc R . .
H54B H 0.9409 0.0815 0.0228 0.058 Uiso 1 1 calc R . .
C55 C 0.8194(4) -0.0004(3) 0.0536(3) 0.0675(19) Uani 1 1 d D . .
H55A H 0.8524 -0.0447 0.0157 0.081 Uiso 1 1 calc R . .
H55B H 0.7665 0.0313 0.0364 0.081 Uiso 1 1 calc R . .
C56 C 0.7780(5) -0.0473(4) 0.1270(4) 0.088(2) Uani 1 1 d D . .
H56A H 0.7310 -0.0918 0.1205 0.132 Uiso 1 1 calc R . .
H56B H 0.7452 -0.0025 0.1637 0.132 Uiso 1 1 calc R . .
H56C H 0.8315 -0.0773 0.1437 0.132 Uiso 1 1 calc R . .
C57 C 0.3664(4) 0.2335(4) 0.5496(3) 0.0458(14) Uani 1 1 d . . .
C58 C 0.3563(5) 0.1428(5) 0.5404(4) 0.0650(18) Uani 1 1 d . . .
H58A H 0.3919 0.1130 0.4971 0.078 Uiso 1 1 calc R . .
C59 C 0.2920(6) 0.0938(6) 0.5965(5) 0.081(2) Uani 1 1 d . . .
H59A H 0.2833 0.0316 0.5900 0.097 Uiso 1 1 calc R . .
C60 C 0.2433(5) 0.1365(6) 0.6589(4) 0.073(2) Uani 1 1 d . . .
H60A H 0.2003 0.1037 0.6959 0.088 Uiso 1 1 calc R . .
C61 C 0.2547(4) 0.2237(6) 0.6693(4) 0.0614(18) Uani 1 1 d . . .
H61A H 0.2211 0.2520 0.7140 0.074 Uiso 1 1 calc R . .
C62 C 0.3150(4) 0.2730(4) 0.6155(3) 0.0465(14) Uani 1 1 d . . .
H62A H 0.3216 0.3352 0.6235 0.056 Uiso 1 1 calc R . .
C63 C 0.2833(4) 0.3999(5) 0.4812(3) 0.0513(15) Uani 1 1 d . . .
H63A H 0.2746 0.4512 0.4505 0.077 Uiso 1 1 calc R . .
H63B H 0.2693 0.4193 0.5326 0.077 Uiso 1 1 calc R . .
H63C H 0.2383 0.3528 0.4759 0.077 Uiso 1 1 calc R . .
C64 C 0.4978(4) 0.5591(4) 0.4062(3) 0.0398(12) Uani 1 1 d . . .
H64A H 0.4498 0.5648 0.4534 0.060 Uiso 1 1 calc R . .
H64B H 0.5001 0.6160 0.3797 0.060 Uiso 1 1 calc R . .
H64C H 0.5624 0.5444 0.4145 0.060 Uiso 1 1 calc R . .
C65 C 0.5448(3) 0.4776(4) 0.2873(3) 0.0409(13) Uani 1 1 d . . .
H65A H 0.5275 0.4303 0.2570 0.061 Uiso 1 1 calc R . .
H65B H 0.6092 0.4632 0.2964 0.061 Uiso 1 1 calc R . .
H65C H 0.5469 0.5352 0.2618 0.061 Uiso 1 1 calc R . .
S1 S 0.85291(8) 0.39378(9) 0.30452(7) 0.0338(3) Uani 1 1 d . C 1
O3 O 0.7449(2) 0.3761(2) 0.31662(18) 0.0353(8) Uani 1 1 d . C 1
C66 C 0.8821(4) 0.3777(4) 0.3900(3) 0.0452(13) Uani 1 1 d . C 1
H66A H 0.8808 0.3136 0.4017 0.068 Uiso 1 1 calc R C 1
H66B H 0.8341 0.4107 0.4282 0.068 Uiso 1 1 calc R C 1
H66C H 0.9474 0.4000 0.3876 0.068 Uiso 1 1 calc R C 1
C67 C 0.8633(4) 0.5125(4) 0.3002(3) 0.0427(13) Uani 1 1 d . C 1
H67A H 0.8485 0.5345 0.2548 0.064 Uiso 1 1 calc R C 1
H67B H 0.9301 0.5281 0.3010 0.064 Uiso 1 1 calc R C 1
H67C H 0.8171 0.5403 0.3424 0.064 Uiso 1 1 calc R C 1
S2 S 0.44509(10) 0.20011(11) 0.24094(8) 0.0492(4) Uani 1 1 d . D 1
O4 O 0.4518(3) 0.2995(3) 0.22337(19) 0.0439(9) Uani 1 1 d . D 1
C68 C 0.3884(7) 0.1486(5) 0.1757(5) 0.088(2) Uani 1 1 d . D 1
H68A H 0.3191 0.1672 0.1865 0.133 Uiso 1 1 calc R D 1
H68B H 0.3943 0.0831 0.1791 0.133 Uiso 1 1 calc R D 1
H68C H 0.4208 0.1676 0.1261 0.133 Uiso 1 1 calc R D 1
C69 C 0.5621(5) 0.1533(5) 0.2063(6) 0.102(3) Uani 1 1 d . D 1
H69A H 0.6058 0.1735 0.2361 0.153 Uiso 1 1 calc R D 1
H69B H 0.5868 0.1725 0.1555 0.153 Uiso 1 1 calc R D 1
H69C H 0.5594 0.0876 0.2079 0.153 Uiso 1 1 calc R D 1
S3 S 0.19287(18) 0.1556(2) 0.33331(16) 0.0466(7) Uani 0.50 1 d P E 1
O5 O 0.1662(6) 0.0595(5) 0.3372(3) 0.044(2) Uani 0.50 1 d P E 1
C70 C 0.0887(7) 0.2240(7) 0.3514(7) 0.045(3) Uani 0.50 1 d P E 1
H70A H 0.0561 0.2191 0.3111 0.068 Uiso 0.50 1 calc PR E 1
H70B H 0.1065 0.2864 0.3562 0.068 Uiso 0.50 1 calc PR E 1
H70C H 0.0444 0.2052 0.3972 0.068 Uiso 0.50 1 calc PR E 1
C71 C 0.2329(11) 0.1776(15) 0.4136(9) 0.106(7) Uani 0.50 1 d P E 1
H71A H 0.2934 0.1427 0.4122 0.159 Uiso 0.50 1 calc PR E 1
H71B H 0.1825 0.1605 0.4567 0.159 Uiso 0.50 1 calc PR E 1
H71C H 0.2452 0.2418 0.4164 0.159 Uiso 0.50 1 calc PR E 1
S4 S 0.5784(3) 0.0887(2) 0.7081(2) 0.0578(9) Uani 0.50 1 d PD F 1
O6 O 0.5550(8) 0.0423(6) 0.7808(3) 0.083(3) Uani 0.50 1 d PD F 1
C72 C 0.5614(10) 0.0068(6) 0.6422(5) 0.147(11) Uani 0.50 1 d PD F 1
H72A H 0.6114 -0.0414 0.6376 0.221 Uiso 0.50 1 calc PR F 1
H72B H 0.5673 0.0356 0.5945 0.221 Uiso 0.50 1 calc PR F 1
H72C H 0.4964 -0.0184 0.6586 0.221 Uiso 0.50 1 calc PR F 1
C73 C 0.4810(6) 0.1695(6) 0.7077(6) 0.050(3) Uani 0.50 1 d PD F 1
H73A H 0.4836 0.2188 0.7417 0.075 Uiso 0.50 1 calc PR F 1
H73B H 0.4180 0.1403 0.7232 0.075 Uiso 0.50 1 calc PR F 1
H73C H 0.4883 0.1933 0.6581 0.075 Uiso 0.50 1 calc PR F 1
C74 C 0.87017(17) 0.03566(14) 0.79474(14) 0.099(3) Uani 1 1 d D G 1
H74A H 0.8803 0.0220 0.7413 0.119 Uiso 1 1 d R G 1
Cl1 Cl 0.96868(16) 0.09836(15) 0.80746(15) 0.1092(8) Uani 1 1 d D G 1
Cl2 Cl 0.8654(2) -0.06560(14) 0.84357(17) 0.1301(11) Uani 1 1 d D G 1
Cl3 Cl 0.75998(17) 0.09811(19) 0.82547(19) 0.1562(14) Uani 1 1 d D G 1
C75 C 0.5167(3) 0.04469(14) -0.04139(14) 0.097(6) Uani 0.50 1 d PD . 1
H75A H 0.5262 0.0300 -0.0924 0.116 Uiso 0.50 1 d PR . 1
Cl4 Cl 0.5342(5) 0.16023(12) -0.0318(3) 0.148(3) Uani 0.50 1 d PD H 1
Cl5 Cl 0.39745(10) 0.0181(3) 0.0061(4) 0.239(3) Uani 1 1 d D . 1

loop_
_atom_site_aniso_label
_atom_site_aniso_U_11
_atom_site_aniso_U_22
_atom_site_aniso_U_33
_atom_site_aniso_U_23
_atom_site_aniso_U_13
_atom_site_aniso_U_12
O1 0.0237(18) 0.059(2) 0.048(2) -0.0090(18) -0.0073(16) 0.0002(16)
O2 0.052(2) 0.053(2) 0.049(2) 0.021(2) -0.0017(19) -0.0005(19)
N1 0.024(2) 0.041(2) 0.026(2) 0.0011(17) -0.0033(16) -0.0001(17)
N2 0.0196(19) 0.046(2) 0.031(2) -0.0026(18) -0.0066(16) -0.0020(17)
N3 0.025(2) 0.040(2) 0.029(2) 0.0019(17) -0.0071(16) -0.0052(17)
N4 0.0193(18) 0.042(2) 0.026(2) 0.0049(17) -0.0040(15) -0.0026(16)
N5 0.0239(19) 0.036(2) 0.030(2) -0.0006(17) -0.0062(16) 0.0017(17)
N6 0.032(2) 0.045(3) 0.035(2) 0.006(2) -0.0081(18) 0.0006(19)
N7 0.040(2) 0.042(2) 0.030(2) 0.0067(19) -0.0066(18) 0.0051(19)
N8 0.029(2) 0.038(2) 0.029(2) 0.0023(18) -0.0062(17) -0.0025(17)
C1 0.021(2) 0.043(3) 0.026(2) 0.000(2) -0.0025(18) -0.004(2)
C2 0.029(3) 0.050(3) 0.029(3) -0.002(2) -0.004(2) -0.007(2)
C3 0.023(2) 0.047(3) 0.031(3) 0.000(2) -0.0028(19) -0.002(2)
C4 0.022(2) 0.046(3) 0.028(2) 0.002(2) -0.0078(19) -0.002(2)
C5 0.026(2) 0.046(3) 0.029(3) 0.004(2) -0.005(2) 0.000(2)
C6 0.026(2) 0.035(3) 0.035(3) 0.005(2) -0.011(2) -0.005(2)
C7 0.024(2) 0.032(3) 0.032(3) 0.003(2) -0.0081(19) -0.0011(19)
C8 0.033(3) 0.038(3) 0.034(3) 0.000(2) -0.009(2) -0.001(2)
C9 0.037(3) 0.040(3) 0.040(3) -0.003(2) -0.014(2) -0.007(2)
C10 0.029(3) 0.038(3) 0.053(3) 0.002(2) -0.015(2) -0.007(2)
C11 0.023(2) 0.044(3) 0.039(3) 0.004(2) -0.003(2) -0.004(2)
C12 0.024(2) 0.039(3) 0.030(2) -0.003(2) -0.0098(19) 0.000(2)
C13 0.024(2) 0.037(3) 0.028(2) 0.001(2) -0.0071(19) -0.0022(19)
C14 0.028(2) 0.032(3) 0.029(2) 0.002(2) -0.0055(19) -0.0013(19)
C15 0.024(2) 0.033(3) 0.030(2) 0.002(2) -0.0048(19) -0.0012(19)
C16 0.023(2) 0.034(3) 0.024(2) 0.0008(19) -0.0043(18) -0.0020(19)
C17 0.022(2) 0.034(3) 0.027(2) 0.003(2) -0.0032(18) -0.0043(19)
C18 0.024(2) 0.033(3) 0.030(2) 0.004(2) -0.0077(19) -0.0056(19)
C19 0.026(2) 0.034(3) 0.030(2) 0.002(2) -0.0053(19) -0.005(2)
C20 0.030(3) 0.037(3) 0.037(3) 0.001(2) -0.009(2) -0.002(2)
C21 0.022(2) 0.037(3) 0.037(3) 0.001(2) -0.007(2) -0.003(2)
C22 0.029(3) 0.039(3) 0.041(3) 0.003(2) -0.010(2) 0.001(2)
C23 0.033(3) 0.045(3) 0.042(3) 0.005(2) -0.013(2) 0.001(2)
C24 0.038(3) 0.049(3) 0.035(3) 0.005(2) -0.012(2) 0.002(2)
C25 0.045(3) 0.062(4) 0.035(3) 0.010(3) -0.009(2) 0.006(3)
C26 0.053(4) 0.078(5) 0.042(3) 0.010(3) -0.019(3) 0.008(3)
C27 0.049(4) 0.080(5) 0.060(4) 0.016(3) -0.021(3) 0.018(3)
C28 0.036(3) 0.076(4) 0.042(3) 0.007(3) -0.011(2) 0.010(3)
C29 0.039(3) 0.038(3) 0.036(3) 0.002(2) -0.005(2) -0.006(2)
C30 0.037(3) 0.034(3) 0.031(3) -0.002(2) -0.006(2) -0.006(2)
C31 0.032(3) 0.040(3) 0.033(3) -0.001(2) -0.002(2) -0.008(2)
C32 0.026(2) 0.057(3) 0.029(3) -0.002(2) -0.006(2) -0.003(2)
C33 0.024(2) 0.044(3) 0.024(2) -0.002(2) -0.0069(18) -0.003(2)
C34 0.024(2) 0.052(3) 0.024(2) 0.004(2) -0.0042(19) -0.006(2)
C35 0.033(3) 0.058(4) 0.053(3) -0.016(3) -0.008(2) 0.003(3)
C36 0.025(2) 0.048(3) 0.036(3) 0.000(2) -0.006(2) -0.003(2)
C37 0.028(3) 0.070(4) 0.039(3) 0.002(3) -0.008(2) 0.005(3)
C38 0.031(3) 0.088(5) 0.046(3) -0.007(3) -0.005(3) 0.008(3)
C39 0.028(3) 0.065(4) 0.075(5) -0.011(3) -0.006(3) 0.007(3)
C40 0.047(4) 0.067(5) 0.098(6) 0.028(4) 0.002(4) 0.019(3)
C41 0.040(3) 0.075(5) 0.064(4) 0.024(3) 0.001(3) 0.009(3)
C42 0.039(3) 0.045(3) 0.033(3) 0.009(2) -0.011(2) -0.004(2)
C43 0.066(9) 0.066(9) 0.014(5) -0.011(5) 0.006(6) 0.010(7)
C44 0.089(11) 0.061(9) 0.068(9) -0.031(8) -0.014(8) -0.015(8)
C43' 0.106(14) 0.064(10) 0.040(8) 0.008(7) -0.032(9) -0.001(10)
C44' 0.089(11) 0.090(12) 0.046(8) -0.026(8) -0.005(8) 0.012(9)
C45 0.027(3) 0.051(3) 0.039(3) 0.008(2) -0.003(2) -0.006(2)
C46 0.026(2) 0.039(3) 0.026(2) 0.002(2) -0.0065(19) -0.003(2)
C47 0.029(3) 0.043(3) 0.042(3) 0.002(2) -0.007(2) 0.000(2)
C48 0.026(3) 0.050(3) 0.051(3) 0.003(3) -0.010(2) -0.006(2)
C49 0.043(3) 0.044(3) 0.042(3) 0.009(2) -0.015(2) -0.017(2)
C50 0.038(3) 0.039(3) 0.041(3) 0.003(2) -0.014(2) -0.002(2)
C51 0.031(3) 0.043(3) 0.028(3) 0.003(2) -0.007(2) -0.003(2)
C52 0.053(4) 0.057(4) 0.076(4) 0.009(3) -0.025(3) -0.021(3)
C53 0.049(3) 0.052(3) 0.033(3) -0.002(2) -0.009(2) 0.002(3)
C54 0.052(3) 0.047(3) 0.042(3) -0.010(3) -0.005(3) 0.006(3)
C55 0.093(5) 0.046(4) 0.065(4) -0.013(3) -0.021(4) -0.002(4)
C56 0.091(6) 0.059(5) 0.114(7) -0.009(5) -0.025(5) -0.016(4)
C57 0.033(3) 0.062(4) 0.044(3) 0.012(3) -0.013(2) -0.014(3)
C58 0.076(5) 0.063(4) 0.058(4) 0.004(3) -0.018(3) -0.031(4)
C59 0.077(5) 0.075(5) 0.096(6) 0.011(5) -0.027(5) -0.043(4)
C60 0.056(4) 0.115(7) 0.053(4) 0.028(4) -0.016(3) -0.034(4)
C61 0.038(3) 0.101(6) 0.046(4) 0.023(4) -0.010(3) -0.018(3)
C62 0.027(3) 0.073(4) 0.040(3) 0.012(3) -0.008(2) -0.008(3)
C63 0.027(3) 0.082(4) 0.041(3) 0.019(3) -0.001(2) 0.000(3)
C64 0.032(3) 0.049(3) 0.042(3) 0.003(2) -0.016(2) -0.009(2)
C65 0.021(2) 0.067(4) 0.032(3) 0.010(3) -0.002(2) 0.002(2)
S1 0.0244(6) 0.0435(7) 0.0329(7) -0.0004(5) -0.0062(5) -0.0003(5)
O3 0.0211(16) 0.046(2) 0.0394(19) 0.0038(16) -0.0082(14) -0.0019(14)
C66 0.037(3) 0.057(4) 0.046(3) 0.007(3) -0.018(2) -0.004(3)
C67 0.034(3) 0.045(3) 0.050(3) 0.005(3) -0.010(2) -0.003(2)
S2 0.0350(7) 0.0585(9) 0.0508(9) 0.0200(7) -0.0040(6) -0.0013(6)
O4 0.041(2) 0.052(2) 0.035(2) 0.0077(17) -0.0043(16) 0.0061(17)
C68 0.105(6) 0.067(5) 0.104(6) 0.021(5) -0.043(5) -0.018(4)
C69 0.046(4) 0.055(4) 0.185(10) 0.043(5) 0.010(5) 0.003(3)
S3 0.0229(12) 0.068(2) 0.0465(16) -0.0101(14) -0.0050(11) 0.0020(12)
O5 0.087(6) 0.035(4) 0.014(3) -0.017(3) -0.022(3) 0.031(4)
C70 0.028(5) 0.026(5) 0.077(8) 0.015(5) -0.004(5) 0.002(4)
C71 0.061(9) 0.20(2) 0.066(10) -0.057(12) -0.034(8) -0.016(11)
S4 0.0466(19) 0.0456(18) 0.077(2) 0.0155(17) -0.0092(17) 0.0084(14)
O6 0.144(10) 0.043(5) 0.079(7) 0.017(5) -0.058(7) 0.000(6)
C72 0.19(2) 0.23(3) 0.056(10) 0.106(14) -0.078(13) -0.13(2)
C73 0.043(6) 0.059(8) 0.050(7) 0.012(6) -0.017(5) 0.007(6)
C74 0.144(9) 0.081(6) 0.081(6) -0.006(5) -0.046(6) 0.004(6)
Cl1 0.116(2) 0.1021(18) 0.118(2) 0.0180(15) -0.0404(16) -0.0337(15)
Cl2 0.155(3) 0.116(2) 0.142(2) 0.0474(18) -0.075(2) -0.0571(19)
Cl3 0.131(3) 0.203(4) 0.148(3) -0.063(3) -0.065(2) 0.044(2)
C75 0.072(11) 0.095(13) 0.112(14) 0.040(11) -0.002(10) -0.001(9)
Cl4 0.207(7) 0.126(5) 0.090(4) -0.015(3) 0.007(4) -0.008(5)
Cl5 0.131(4) 0.320(7) 0.293(8) -0.036(6) -0.103(4) 0.000(4)

loop_
_atom_type_symbol
_atom_type_description
_atom_type_scat_dispersion_real
_atom_type_scat_dispersion_imag
_atom_type_scat_source
C C 0.0033 0.0016 'International Tables Vol C Tables 4.2.6.8 and 6.1.1.4'
H H 0.0000 0.0000 'International Tables Vol C Tables 4.2.6.8 and 6.1.1.4'
N N 0.0061 0.0033 'International Tables Vol C Tables 4.2.6.8 and 6.1.1.4'
O O 0.0106 0.0060 'International Tables Vol C Tables 4.2.6.8 and 6.1.1.4'
S S 0.1246 0.1234 'International Tables Vol C Tables 4.2.6.8 and 6.1.1.4'
Cl Cl 0.1484 0.1585 'International Tables Vol C Tables 4.2.6.8 and 6.1.1.4'

loop_
_geom_angle_atom_site_label_1
_geom_angle_atom_site_label_2
_geom_angle_atom_site_label_3
_geom_angle
_geom_angle_site_symmetry_1
C1 N1 C4 110.0(4) .
C1 N1 H1N 120.7 .
C4 N1 H1N 129.3 .
C5 N2 C6 128.3(4) .
C5 N2 H2N 111.5 .
C6 N2 H2N 116.0 .
C12 N3 C7 120.8(4) .
C16 N4 C13 109.5(4) .
C16 N4 H4N 127.7 .
C13 N4 H4N 122.3 .
C18 N5 C21 110.1(4) .
C18 N5 H5N 126.0 .
C21 N5 H5N 123.8 .
C22 N6 C23 122.5(4) .
C29 N7 C24 125.8(4) .
C29 N7 H7N 120.8 .
C24 N7 H7N 112.7 .
C33 N8 C30 109.6(4) .
C33 N8 H8N 124.9 .
C30 N8 H8N 121.0 .
N1 C1 C2 107.8(4) .
N1 C1 C34 118.3(4) .
C2 C1 C34 133.8(4) .
C1 C2 C3 107.0(4) .
C1 C2 C35 130.1(4) .
C3 C2 C35 123.0(5) .
C4 C3 C2 108.0(4) .
C4 C3 C36 128.8(4) .
C2 C3 C36 123.2(5) .
N1 C4 C3 107.2(4) .
N1 C4 C5 125.2(4) .
C3 C4 C5 127.5(4) .
O1 C5 N2 121.6(4) .
O1 C5 C4 122.0(4) .
N2 C5 C4 116.5(4) .
N2 C6 C11 124.3(4) .
N2 C6 C7 116.1(4) .
C11 C6 C7 119.6(4) .
C8 C7 N3 124.5(4) .
C8 C7 C6 119.5(4) .
N3 C7 C6 116.0(4) .
C7 C8 C9 120.6(5) .
C7 C8 H8A 119.7 .
C9 C8 H8A 119.7 .
C10 C9 C8 119.7(5) .
C10 C9 H9A 120.1 .
C8 C9 H9A 120.1 .
C11 C10 C9 121.2(5) .
C11 C10 H10A 119.4 .
C9 C10 H10A 119.4 .
C10 C11 C6 119.3(5) .
C10 C11 H11A 120.3 .
C6 C11 H11A 120.3 .
N3 C12 C13 122.0(4) .
N3 C12 H12A 119.0 .
C13 C12 H12A 119.0 .
N4 C13 C14 108.1(4) .
N4 C13 C12 120.6(4) .
C14 C13 C12 131.3(4) .
C13 C14 C15 106.6(3) .
C13 C14 C42 126.5(4) .
C15 C14 C42 126.8(4) .
C16 C15 C14 107.3(4) .
C16 C15 C45 126.7(4) .
C14 C15 C45 125.8(4) .
N4 C16 C15 108.3(4) .
N4 C16 C17 118.5(4) .
C15 C16 C17 133.2(4) .
C16 C17 C18 114.2(4) .
C16 C17 C46 112.2(4) .
C18 C17 C46 113.4(4) .
C16 C17 H17A 105.3 .
C18 C17 H17A 105.3 .
C46 C17 H17A 105.3 .
N5 C18 C19 107.7(4) .
N5 C18 C17 117.0(4) .
C19 C18 C17 135.3(4) .
C18 C19 C20 109.0(4) .
C18 C19 C53 128.1(4) .
C20 C19 C53 122.9(4) .
C19 C20 C21 105.7(3) .
C19 C20 C54 129.7(4) .
C21 C20 C54 124.1(4) .
N5 C21 C22 120.6(4) .
N5 C21 C20 107.5(4) .
C22 C21 C20 131.7(4) .
N6 C22 C21 120.4(5) .
N6 C22 H22A 119.8 .
C21 C22 H22A 119.8 .
C28 C23 C24 119.4(5) .
C28 C23 N6 125.4(5) .
C24 C23 N6 115.2(4) .
C25 C24 C23 119.9(5) .
C25 C24 N7 123.4(5) .
C23 C24 N7 116.7(4) .
C26 C25 C24 119.8(5) .
C26 C25 H25A 120.1 .
C24 C25 H25A 120.1 .
C25 C26 C27 120.8(6) .
C25 C26 H26A 119.6 .
C27 C26 H26A 119.6 .
C26 C27 C28 119.5(6) .
C26 C27 H27A 120.2 .
C28 C27 H27A 120.2 .
C23 C28 C27 120.5(5) .
C23 C28 H28A 119.7 .
C27 C28 H28A 119.7 .
O2 C29 N7 122.3(5) .
O2 C29 C30 120.8(5) .
N7 C29 C30 116.9(4) .
N8 C30 C31 107.9(4) .
N8 C30 C29 124.6(4) .
C31 C30 C29 127.3(5) .
C30 C31 C32 106.8(4) .
C30 C31 C57 128.7(5) .
C32 C31 C57 124.5(5) .
C33 C32 C31 108.0(4) .
C33 C32 C63 127.3(5) .
C31 C32 C63 124.6(4) .
N8 C33 C32 107.7(4) .
N8 C33 C34 121.4(4) .
C32 C33 C34 130.4(4) .
C1 C34 C33 109.1(4) .
C1 C34 C65 108.7(4) .
C33 C34 C65 112.4(4) .
C1 C34 C64 111.5(4) .
C33 C34 C64 107.4(4) .
C65 C34 C64 107.8(4) .
C2 C35 H35A 109.5 .
C2 C35 H35B 109.5 .
H35A C35 H35B 109.5 .
C2 C35 H35C 109.5 .
H35A C35 H35C 109.5 .
H35B C35 H35C 109.5 .
C41 C36 C37 117.6(5) .
C41 C36 C3 122.6(5) .
C37 C36 C3 119.6(5) .
C38 C37 C36 122.0(6) .
C38 C37 H37A 119.0 .
C36 C37 H37A 119.0 .
C39 C38 C37 119.3(6) .
C39 C38 H38A 120.3 .
C37 C38 H38A 120.3 .
C40 C39 C38 120.6(6) .
C40 C39 H39A 119.7 .
C38 C39 H39A 119.7 .
C39 C40 C41 120.0(7) .
C39 C40 H40A 120.0 .
C41 C40 H40A 120.0 .
C36 C41 C40 120.4(6) .
C36 C41 H41A 119.8 .
C40 C41 H41A 119.8 .
C14 C42 C43' 108.15(10) .
C14 C42 C43 107.52(8) .
C14 C42 H42A 110.2 .
C43 C42 H42A 110.2 .
C14 C42 H42B 110.2 .
C43 C42 H42B 110.2 .
H42A C42 H42B 108.5 .
C14 C42 H42C 108.6 .
C14 C42 H42D 108.9 .
H42C C42 H42D 107.2 .
C42 C43 C44 106.44(7) .
C42 C43 H43A 110.4 .
C44 C43 H43A 110.4 .
C42 C43 H43B 110.4 .
C44 C43 H43B 110.4 .
H43A C43 H43B 108.6 .
C43 C44 H44A 109.5 .
C43 C44 H44B 109.5 .
H44A C44 H44B 109.5 .
C43 C44 H44C 109.5 .
H44A C44 H44C 109.5 .
H44B C44 H44C 109.5 .
C42 C43' C44' 107.52(10) .
C42 C43' H43C 110.2 .
C44' C43' H43C 110.2 .
C42 C43' H43D 110.2 .
C44' C43' H43D 110.2 .
H43C C43' H43D 108.5 .
C43' C44' H44D 109.5 .
C43' C44' H44E 109.5 .
H44D C44' H44E 109.5 .
C43' C44' H44F 109.5 .
H44D C44' H44F 109.5 .
H44E C44' H44F 109.5 .
C15 C45 H45A 109.5 .
C15 C45 H45B 109.5 .
H45A C45 H45B 109.5 .
C15 C45 H45C 109.5 .
H45A C45 H45C 109.5 .
H45B C45 H45C 109.5 .
C51 C46 C47 117.9(4) .
C51 C46 C17 119.6(4) .
C47 C46 C17 122.5(4) .
C48 C47 C46 120.6(5) .
C48 C47 H47A 119.7 .
C46 C47 H47A 119.7 .
C47 C48 C49 121.8(5) .
C47 C48 H48A 119.1 .
C49 C48 H48A 119.1 .
C48 C49 C50 117.8(5) .
C48 C49 C52 120.7(5) .
C50 C49 C52 121.5(5) .
C51 C50 C49 120.4(5) .
C51 C50 H50A 119.8 .
C49 C50 H50A 119.8 .
C46 C51 C50 121.6(5) .
C46 C51 H51A 119.2 .
C50 C51 H51A 119.2 .
C49 C52 H52A 109.5 .
C49 C52 H52B 109.5 .
H52A C52 H52B 109.5 .
C49 C52 H52C 109.5 .
H52A C52 H52C 109.5 .
H52B C52 H52C 109.5 .
C19 C53 H53A 109.5 .
C19 C53 H53B 109.5 .
H53A C53 H53B 109.5 .
C19 C53 H53C 109.5 .
H53A C53 H53C 109.5 .
H53B C53 H53C 109.5 .
C20 C54 C55 107.2(4) .
C20 C54 H54A 110.3 .
C55 C54 H54A 110.3 .
C20 C54 H54B 110.3 .
C55 C54 H54B 110.3 .
H54A C54 H54B 108.5 .
C54 C55 C56 105.7(5) .
C54 C55 H55A 110.6 .
C56 C55 H55A 110.6 .
C54 C55 H55B 110.6 .
C56 C55 H55B 110.6 .
H55A C55 H55B 108.7 .
C55 C56 H56A 109.5 .
C55 C56 H56B 109.5 .
H56A C56 H56B 109.5 .
C55 C56 H56C 109.5 .
H56A C56 H56C 109.5 .
H56B C56 H56C 109.5 .
C58 C57 C62 117.7(5) .
C58 C57 C31 121.6(5) .
C62 C57 C31 120.6(5) .
C57 C58 C59 119.6(7) .
C57 C58 H58A 120.2 .
C59 C58 H58A 120.2 .
C60 C59 C58 119.7(7) .
C60 C59 H59A 120.1 .
C58 C59 H59A 120.1 .
C61 C60 C59 121.2(7) .
C61 C60 H60A 119.4 .
C59 C60 H60A 119.4 .
C60 C61 C62 120.2(7) .
C60 C61 H61A 119.9 .
C62 C61 H61A 119.9 .
C61 C62 C57 121.5(6) .
C61 C62 H62A 119.2 .
C57 C62 H62A 119.2 .
C32 C63 H63A 109.5 .
C32 C63 H63B 109.5 .
H63A C63 H63B 109.5 .
C32 C63 H63C 109.5 .
H63A C63 H63C 109.5 .
H63B C63 H63C 109.5 .
C34 C64 H64A 109.5 .
C34 C64 H64B 109.5 .
H64A C64 H64B 109.5 .
C34 C64 H64C 109.5 .
H64A C64 H64C 109.5 .
H64B C64 H64C 109.5 .
C34 C65 H65A 109.5 .
C34 C65 H65B 109.5 .
H65A C65 H65B 109.5 .
C34 C65 H65C 109.5 .
H65A C65 H65C 109.5 .
H65B C65 H65C 109.5 .
O3 S1 C66 106.5(2) .
O3 S1 C67 106.1(2) .
C66 S1 C67 97.7(3) .
S1 C66 H66A 109.5 .
S1 C66 H66B 109.5 .
H66A C66 H66B 109.5 .
S1 C66 H66C 109.5 .
H66A C66 H66C 109.5 .
H66B C66 H66C 109.5 .
S1 C67 H67A 109.5 .
S1 C67 H67B 109.5 .
H67A C67 H67B 109.5 .
S1 C67 H67C 109.5 .
H67A C67 H67C 109.5 .
H67B C67 H67C 109.5 .
O4 S2 C69 106.2(3) .
O4 S2 C68 107.2(3) .
C69 S2 C68 96.8(5) .
S2 C68 H68A 109.5 .
S2 C68 H68B 109.5 .
H68A C68 H68B 109.5 .
S2 C68 H68C 109.5 .
H68A C68 H68C 109.5 .
H68B C68 H68C 109.5 .
S2 C69 H69A 109.5 .
S2 C69 H69B 109.5 .
H69A C69 H69B 109.5 .
S2 C69 H69C 109.5 .
H69A C69 H69C 109.5 .
H69B C69 H69C 109.5 .
O5 S3 C70 110.1(5) .
O5 S3 C71 106.0(8) .
C70 S3 C71 98.9(8) .
S3 C70 H70A 109.5 .
S3 C70 H70B 109.5 .
H70A C70 H70B 109.5 .
S3 C70 H70C 109.5 .
H70A C70 H70C 109.5 .
H70B C70 H70C 109.5 .
S3 C71 H71A 109.5 .
S3 C71 H71B 109.5 .
H71A C71 H71B 109.5 .
S3 C71 H71C 109.5 .
H71A C71 H71C 109.5 .
H71B C71 H71C 109.5 .
O6 S4 C72 105.7(6) .
O6 S4 C73 107.7(6) .
C72 S4 C73 102.09(8) .
S4 C72 H72A 109.5 .
S4 C72 H72B 109.5 .
H72A C72 H72B 109.5 .
S4 C72 H72C 109.5 .
H72A C72 H72C 109.5 .
H72B C72 H72C 109.5 .
S4 C73 H73A 109.5 .
S4 C73 H73B 109.5 .
H73A C73 H73B 109.5 .
S4 C73 H73C 109.5 .
H73A C73 H73C 109.5 .
H73B C73 H73C 109.5 .
Cl3 C74 Cl2 109.9(2) .
Cl3 C74 Cl1 109.9(2) .
Cl2 C74 Cl1 109.7(2) .
Cl3 C74 H74A 109.3 .
Cl2 C74 H74A 109.3 .
Cl1 C74 H74A 108.8 .
Cl5 C75 Cl5 109.8(2) 2_655
Cl5 C75 Cl4 109.7(2) 2_655
Cl5 C75 Cl4 109.7(2) .
Cl5 C75 H75A 108.6 2_655
Cl5 C75 H75A 109.6 .
Cl4 C75 H75A 109.5 .

loop_
_geom_bond_atom_site_label_1
_geom_bond_atom_site_label_2
_geom_bond_distance
_geom_bond_site_symmetry_2
O1 C5 1.249(6) .
O2 C29 1.225(6) .
N1 C1 1.380(6) .
N1 C4 1.382(6) .
N1 H1N 0.9710 .
N2 C5 1.377(6) .
N2 C6 1.405(6) .
N2 H2N 0.8511 .
N3 C12 1.281(6) .
N3 C7 1.404(6) .
N4 C16 1.365(6) .
N4 C13 1.386(6) .
N4 H4N 0.8656 .
N5 C18 1.364(6) .
N5 C21 1.381(6) .
N5 H5N 1.0613 .
N6 C22 1.278(6) .
N6 C23 1.413(6) .
N7 C29 1.352(6) .
N7 C24 1.413(6) .
N7 H7N 0.8927 .
N8 C33 1.368(6) .
N8 C30 1.376(6) .
N8 H8N 0.9872 .
C1 C2 1.394(7) .
C1 C34 1.526(6) .
C2 C3 1.426(7) .
C2 C35 1.506(7) .
C3 C4 1.391(7) .
C3 C36 1.491(7) .
C4 C5 1.449(7) .
C6 C11 1.405(6) .
C6 C7 1.407(7) .
C7 C8 1.377(7) .
C8 C9 1.388(7) .
C8 H8A 0.9500 .
C9 C10 1.380(7) .
C9 H9A 0.9500 .
C10 C11 1.375(7) .
C10 H10A 0.9500 .
C11 H11A 0.9500 .
C12 C13 1.418(6) .
C12 H12A 0.9500 .
C13 C14 1.394(6) .
C14 C15 1.433(6) .
C14 C42 1.509(8) .
C15 C16 1.392(6) .
C15 C45 1.496(6) .
C16 C17 1.510(6) .
C17 C18 1.512(6) .
C17 C46 1.539(6) .
C17 H17A 1.0000 .
C18 C19 1.387(7) .
C19 C20 1.415(6) .
C19 C53 1.519(7) .
C20 C21 1.423(6) .
C20 C54 1.509(8) .
C21 C22 1.413(7) .
C22 H22A 0.9500 .
C23 C28 1.379(7) .
C23 C24 1.406(7) .
C24 C25 1.386(7) .
C25 C26 1.388(8) .
C25 H25A 0.9500 .
C26 C27 1.372(9) .
C26 H26A 0.9500 .
C27 C28 1.401(8) .
C27 H27A 0.9500 .
C28 H28A 0.9500 .
C29 C30 1.478(7) .
C30 C31 1.395(7) .
C31 C32 1.411(7) .
C31 C57 1.491(7) .
C32 C33 1.387(7) .
C32 C63 1.517(7) .
C33 C34 1.521(7) .
C34 C65 1.531(6) .
C34 C64 1.534(7) .
C35 H35A 0.9800 .
C35 H35B 0.9800 .
C35 H35C 0.9800 .
C36 C41 1.370(8) .
C36 C37 1.379(7) .
C37 C38 1.370(8) .
C37 H37A 0.9500 .
C38 C39 1.368(9) .
C38 H38A 0.9500 .
C39 C40 1.342(9) .
C39 H39A 0.9500 .
C40 C41 1.403(9) .
C40 H40A 0.9500 .
C41 H41A 0.9500 .
C42 C43' 1.519(9) .
C42 C43 1.530(9) .
C42 H42A 0.9900 .
C42 H42B 0.9900 .
C42 H42C 0.9600 .
C42 H42D 0.9600 .
C43 C44 1.530(9) .
C43 H43A 0.9900 .
C43 H43B 0.9900 .
C44 H44A 0.9800 .
C44 H44B 0.9800 .
C44 H44C 0.9800 .
C43' C44' 1.520(9) .
C43' H43C 0.9900 .
C43' H43D 0.9900 .
C44' H44D 0.9800 .
C44' H44E 0.9800 .
C44' H44F 0.9800 .
C45 H45A 0.9800 .
C45 H45B 0.9800 .
C45 H45C 0.9800 .
C46 C51 1.375(7) .
C46 C47 1.399(6) .
C47 C48 1.377(7) .
C47 H47A 0.9500 .
C48 C49 1.383(8) .
C48 H48A 0.9500 .
C49 C50 1.395(7) .
C49 C52 1.522(7) .
C50 C51 1.390(7) .
C50 H50A 0.9500 .
C51 H51A 0.9500 .
C52 H52A 0.9800 .
C52 H52B 0.9800 .
C52 H52C 0.9800 .
C53 H53A 0.9800 .
C53 H53B 0.9800 .
C53 H53C 0.9800 .
C54 C55 1.538(9) .
C54 H54A 0.9900 .
C54 H54B 0.9900 .
C55 C56 1.539(9) .
C55 H55A 0.9900 .
C55 H55B 0.9900 .
C56 H56A 0.9800 .
C56 H56B 0.9800 .
C56 H56C 0.9800 .
C57 C58 1.377(9) .
C57 C62 1.395(8) .
C58 C59 1.429(9) .
C58 H58A 0.9500 .
C59 C60 1.355(9) .
C59 H59A 0.9500 .
C60 C61 1.333(9) .
C60 H60A 0.9500 .
C61 C62 1.381(8) .
C61 H61A 0.9500 .
C62 H62A 0.9500 .
C63 H63A 0.9800 .
C63 H63B 0.9800 .
C63 H63C 0.9800 .
C64 H64A 0.9800 .
C64 H64B 0.9800 .
C64 H64C 0.9800 .
C65 H65A 0.9800 .
C65 H65B 0.9800 .
C65 H65C 0.9800 .
S1 O3 1.516(3) .
S1 C66 1.767(5) .
S1 C67 1.779(5) .
C66 H66A 0.9800 .
C66 H66B 0.9800 .
C66 H66C 0.9800 .
C67 H67A 0.9800 .
C67 H67B 0.9800 .
C67 H67C 0.9800 .
S2 O4 1.517(4) .
S2 C69 1.745(7) .
S2 C68 1.801(8) .
C68 H68A 0.9800 .
C68 H68B 0.9800 .
C68 H68C 0.9800 .
C69 H69A 0.9800 .
C69 H69B 0.9800 .
C69 H69C 0.9800 .
S3 O5 1.488(5) .
S3 C70 1.726(8) .
S3 C71 1.768(9) .
C70 H70A 0.9800 .
C70 H70B 0.9800 .
C70 H70C 0.9800 .
C71 H71A 0.9800 .
C71 H71B 0.9800 .
C71 H71C 0.9800 .
S4 O6 1.500(5) .
S4 C72 1.800(8) .
S4 C73 1.800(9) .
C72 H72A 0.9800 .
C72 H72B 0.9800 .
C72 H72C 0.9800 .
C73 H73A 0.9800 .
C73 H73B 0.9800 .
C73 H73C 0.9800 .
C74 Cl3 1.759(4) .
C74 Cl2 1.759(3) .
C74 Cl1 1.760(3) .
C74 H74A 0.9998 .
C75 Cl5 1.760(6) 2_655
C75 Cl5 1.760(6) .
C75 Cl4 1.761(6) .
C75 H75A 0.9600 .

loop_
_geom_hbond_atom_site_label_D
_geom_hbond_atom_site_label_H
_geom_hbond_atom_site_label_A
_geom_hbond_site_symmetry_A
_geom_hbond_distance_DH
_geom_hbond_distance_HA
_geom_hbond_distance_DA
_geom_hbond_angle_DHA
N1 H1N O4 1_555 0.97 1.91 2.875(6) 176
N4 H4N O4 1_555 0.87 2.10 2.968(5) 174
N5 H5N O3 1_555 1.06 1.95 2.972(5) 161
N7 H7N O3 1_555 0.89 2.39 3.200(5) 150
N8 H8N O3 1_555 0.99 1.99 2.932(5) 159

loop_
_geom_torsion_atom_site_label_1
_geom_torsion_atom_site_label_2
_geom_torsion_atom_site_label_3
_geom_torsion_atom_site_label_4
_geom_torsion
C4 N1 C1 C2 -2.4(5)
C4 N1 C1 C34 174.0(4)
N1 C1 C2 C3 2.5(5)
C34 C1 C2 C3 -173.1(5)
N1 C1 C2 C35 -177.9(5)
C34 C1 C2 C35 6.4(9)
C1 C2 C3 C4 -1.7(6)
C35 C2 C3 C4 178.7(5)
C1 C2 C3 C36 176.5(5)
C35 C2 C3 C36 -3.1(8)
C1 N1 C4 C3 1.3(5)
C1 N1 C4 C5 177.9(4)
C2 C3 C4 N1 0.3(5)
C36 C3 C4 N1 -177.9(5)
C2 C3 C4 C5 -176.2(5)
C36 C3 C4 C5 5.6(8)
C6 N2 C5 O1 7.6(8)
C6 N2 C5 C4 -171.6(4)
N1 C4 C5 O1 163.0(5)
C3 C4 C5 O1 -21.1(8)
N1 C4 C5 N2 -17.7(7)
C3 C4 C5 N2 158.2(5)
C5 N2 C6 C11 -23.2(8)
C5 N2 C6 C7 155.0(5)
C12 N3 C7 C8 39.9(7)
C12 N3 C7 C6 -144.0(5)
N2 C6 C7 C8 178.4(4)
C11 C6 C7 C8 -3.3(7)
N2 C6 C7 N3 2.1(6)
C11 C6 C7 N3 -179.6(4)
N3 C7 C8 C9 178.7(5)
C6 C7 C8 C9 2.7(7)
C7 C8 C9 C10 -0.9(8)
C8 C9 C10 C11 -0.2(8)
C9 C10 C11 C6 -0.5(8)
N2 C6 C11 C10 -179.6(5)
C7 C6 C11 C10 2.2(7)
C7 N3 C12 C13 -177.5(4)
C16 N4 C13 C14 2.4(5)
C16 N4 C13 C12 -175.7(4)
N3 C12 C13 N4 1.6(7)
N3 C12 C13 C14 -175.9(5)
N4 C13 C14 C15 -3.4(5)
C12 C13 C14 C15 174.4(5)
N4 C13 C14 C42 -179.7(4)
C12 C13 C14 C42 -1.9(8)
C13 C14 C15 C16 3.2(5)
C42 C14 C15 C16 179.5(4)
C13 C14 C15 C45 -179.9(5)
C42 C14 C15 C45 -3.6(7)
C13 N4 C16 C15 -0.4(5)
C13 N4 C16 C17 -179.7(4)
C14 C15 C16 N4 -1.8(5)
C45 C15 C16 N4 -178.7(5)
C14 C15 C16 C17 177.5(5)
C45 C15 C16 C17 0.6(9)
N4 C16 C17 C18 84.7(5)
C15 C16 C17 C18 -94.4(6)
N4 C16 C17 C46 -144.4(4)
C15 C16 C17 C46 36.4(7)
C21 N5 C18 C19 0.7(5)
C21 N5 C18 C17 -178.3(4)
C16 C17 C18 N5 -152.0(4)
C46 C17 C18 N5 77.8(5)
C16 C17 C18 C19 29.4(7)
C46 C17 C18 C19 -100.8(6)
N5 C18 C19 C20 0.4(5)
C17 C18 C19 C20 179.1(5)
N5 C18 C19 C53 177.1(5)
C17 C18 C19 C53 -4.1(9)
C18 C19 C20 C21 -1.3(5)
C53 C19 C20 C21 -178.2(4)
C18 C19 C20 C54 -173.4(4)
C53 C19 C20 C54 9.6(7)
C18 N5 C21 C22 -176.7(4)
C18 N5 C21 C20 -1.5(5)
C19 C20 C21 N5 1.7(5)
C54 C20 C21 N5 174.4(3)
C19 C20 C21 C22 176.1(5)
C54 C20 C21 C22 -11.2(7)
C23 N6 C22 C21 179.0(4)
N5 C21 C22 N6 3.1(7)
C20 C21 C22 N6 -170.7(5)
C22 N6 C23 C28 26.0(8)
C22 N6 C23 C24 -157.0(5)
C28 C23 C24 C25 1.2(8)
N6 C23 C24 C25 -175.9(5)
C28 C23 C24 N7 -179.0(5)
N6 C23 C24 N7 3.8(7)
C29 N7 C24 C25 -30.0(8)
C29 N7 C24 C23 150.3(5)
C23 C24 C25 C26 -2.6(9)
N7 C24 C25 C26 177.7(5)
C24 C25 C26 C27 1.8(10)
C25 C26 C27 C28 0.3(11)
C24 C23 C28 C27 0.9(9)
N6 C23 C28 C27 177.8(6)
C26 C27 C28 C23 -1.6(10)
C24 N7 C29 O2 4.4(8)
C24 N7 C29 C30 -176.5(5)
C33 N8 C30 C31 0.8(5)
C33 N8 C30 C29 -175.1(4)
O2 C29 C30 N8 166.5(5)
N7 C29 C30 N8 -12.6(7)
O2 C29 C30 C31 -8.6(8)
N7 C29 C30 C31 172.3(5)
N8 C30 C31 C32 -0.1(5)
C29 C30 C31 C32 175.7(5)
N8 C30 C31 C57 179.3(5)
C29 C30 C31 C57 -4.9(9)
C30 C31 C32 C33 -0.6(6)
C57 C31 C32 C33 180.0(5)
C30 C31 C32 C63 -177.3(5)
C57 C31 C32 C63 3.2(8)
C30 N8 C33 C32 -1.1(5)
C30 N8 C33 C34 171.5(4)
C31 C32 C33 N8 1.1(5)
C63 C32 C33 N8 177.7(5)
C31 C32 C33 C34 -170.7(5)
C63 C32 C33 C34 6.0(9)
N1 C1 C34 C33 -64.5(5)
C2 C1 C34 C33 110.8(6)
N1 C1 C34 C65 58.3(6)
C2 C1 C34 C65 -126.4(6)
N1 C1 C34 C64 177.1(4)
C2 C1 C34 C64 -7.6(7)
N8 C33 C34 C1 155.3(4)
C32 C33 C34 C1 -33.9(7)
N8 C33 C34 C65 34.7(6)
C32 C33 C34 C65 -154.5(5)
N8 C33 C34 C64 -83.7(5)
C32 C33 C34 C64 87.1(6)
C4 C3 C36 C41 -79.7(8)
C2 C3 C36 C41 102.4(7)
C4 C3 C36 C37 104.1(6)
C2 C3 C36 C37 -73.8(7)
C41 C36 C37 C38 -0.8(9)
C3 C36 C37 C38 175.6(5)
C36 C37 C38 C39 -1.3(10)
C37 C38 C39 C40 1.9(10)
C38 C39 C40 C41 -0.3(11)
C37 C36 C41 C40 2.4(10)
C3 C36 C41 C40 -173.9(6)
C39 C40 C41 C36 -1.9(12)
C13 C14 C42 C43' -68.9(6)
C15 C14 C42 C43' 115.6(6)
C13 C14 C42 C43 -102.1(5)
C15 C14 C42 C43 82.3(6)
C14 C42 C43 C44 74.9(8)
C43' C42 C43 C44 -21.4(8)
C14 C42 C43' C44' -75.4(8)
C43 C42 C43' C44' 18.7(8)
C16 C17 C46 C51 63.3(5)
C18 C17 C46 C51 -165.5(4)
C16 C17 C46 C47 -118.6(5)
C18 C17 C46 C47 12.6(6)
C51 C46 C47 C48 0.5(7)
C17 C46 C47 C48 -177.6(5)
C46 C47 C48 C49 -0.5(8)
C47 C48 C49 C50 0.4(8)
C47 C48 C49 C52 178.2(5)
C48 C49 C50 C51 -0.4(8)
C52 C49 C50 C51 -178.2(5)
C47 C46 C51 C50 -0.6(7)
C17 C46 C51 C50 177.7(4)
C49 C50 C51 C46 0.5(8)
C19 C20 C54 C55 -78.7(5)
C21 C20 C54 C55 110.5(4)
C20 C54 C55 C56 -82.5(5)
C30 C31 C57 C58 -59.9(8)
C32 C31 C57 C58 119.5(7)
C30 C31 C57 C62 123.9(6)
C32 C31 C57 C62 -56.8(7)
C62 C57 C58 C59 2.2(9)
C31 C57 C58 C59 -174.2(6)
C57 C58 C59 C60 -1.6(11)
C58 C59 C60 C61 -0.4(12)
C59 C60 C61 C62 1.6(11)
C60 C61 C62 C57 -0.9(9)
C58 C57 C62 C61 -1.0(8)
C31 C57 C62 C61 175.4(5)
